data_4021564
loop_
_publ_author_name
'Jodi T. Williams'
'Perdip S. Bahia'
'Benson M. Kariuki'
'Neil Spencer'
'Douglas Philp'
'John S. Snaith'

_publ_contact_author
;
J.S. Snaith,
School of Chemistry,
University of Birmingham,
Edgbaston, Birmingham, B15 2TT, UK
;
_publ_contact_author_email j.s.snaith@bham.ac.uk
_publ_section_title
;
 Synthesis of 3,4-Disubstituted Piperidines by Carbonyl Ene and
 Prins Cyclizations: Switching between Kinetic and Thermodynamic
 Control with Br\/onsted and Lewis Acid Catalysts
;
_journal_name_full 'Journal of Organic Chemistry'
_journal_page_first 2460
_journal_page_last 2471
_journal_paper_doi 10.1021/jo052532+
_journal_volume 71
_journal_year 2006
_chemical_formula_moiety 'C15 H21 N O3 S, 0.25(H2 O)'
_chemical_formula_sum 'C15 H21.5 N O3.25 S'
_chemical_formula_weight 299.89
_chemical_name_systematic
;
 ?
;
_space_group_IT_number 14
_symmetry_cell_setting monoclinic
_symmetry_space_group_name_Hall '-P 2ybc'
_symmetry_space_group_name_H-M 'P 1 21/c 1'
_atom_sites_solution_hydrogens geom
_atom_sites_solution_primary direct
_atom_sites_solution_secondary difmap
_audit_creation_method SHELXL-97
_cell_angle_alpha 90.00
_cell_angle_beta 92.259(2)
_cell_angle_gamma 90.00
_cell_formula_units_Z 8
_cell_length_a 12.0277(8)
_cell_length_b 8.1746(6)
_cell_length_c 32.402(2)
_cell_measurement_reflns_used 3134
_cell_measurement_temperature 296(2)
_cell_measurement_theta_max 22.04
_cell_measurement_theta_min 1.26
_cell_volume 3183.3(4)
_computing_cell_refinement 'MSC software'
_computing_data_collection 'MSC software'
_computing_data_reduction 'MSC software'
_computing_structure_refinement SHELXL97
_computing_structure_solution SHELXS86
_diffrn_ambient_temperature 296(2)
_diffrn_measured_fraction_theta_full 0.935
_diffrn_measured_fraction_theta_max 0.935
_diffrn_measurement_device_type 'Rigaku R-axis IIc image plate'
_diffrn_measurement_method 'Image plate slices'
_diffrn_radiation_monochromator graphite
_diffrn_radiation_source 'Rotating anode'
_diffrn_radiation_type MoK\a
_diffrn_radiation_wavelength 0.71069
_diffrn_reflns_av_R_equivalents 0.0345
_diffrn_reflns_av_sigmaI/netI 0.0336
_diffrn_reflns_limit_h_max 12
_diffrn_reflns_limit_h_min -12
_diffrn_reflns_limit_k_max 8
_diffrn_reflns_limit_k_min -8
_diffrn_reflns_limit_l_max 34
_diffrn_reflns_limit_l_min -34
_diffrn_reflns_number 10497
_diffrn_reflns_theta_full 22.04
_diffrn_reflns_theta_max 22.04
_diffrn_reflns_theta_min 1.26
_exptl_absorpt_coefficient_mu 0.212
_exptl_absorpt_correction_T_max 0.9689
_exptl_absorpt_correction_T_min 0.9015
_exptl_absorpt_correction_type none
_exptl_crystal_colour clear
_exptl_crystal_density_diffrn 1.251
_exptl_crystal_density_method 'not measured'
_exptl_crystal_description needle
_exptl_crystal_F_000 1284
_exptl_crystal_size_max 0.50
_exptl_crystal_size_mid 0.15
_exptl_crystal_size_min 0.15
_refine_diff_density_max 0.430
_refine_diff_density_min -0.208
_refine_diff_density_rms 0.033
_refine_ls_extinction_method none
_refine_ls_goodness_of_fit_ref 1.182
_refine_ls_hydrogen_treatment mixed
_refine_ls_matrix_type full
_refine_ls_number_parameters 376
_refine_ls_number_reflns 3678
_refine_ls_number_restraints 0
_refine_ls_restrained_S_all 1.182
_refine_ls_R_factor_all 0.0873
_refine_ls_R_factor_gt 0.0703
_refine_ls_shift/su_max 0.003
_refine_ls_shift/su_mean 0.000
_refine_ls_structure_factor_coef Fsqd
_refine_ls_weighting_details 'calc w=1/[\s^2^(Fo^2^)+(0.0634P)^2^+1.5714P] where P=(Fo^2^+2Fc^2^)/3'
_refine_ls_weighting_scheme calc
_refine_ls_wR_factor_gt 0.1538
_refine_ls_wR_factor_ref 0.1636
_reflns_number_gt 3134
_reflns_number_total 3678
_reflns_threshold_expression >2sigma(I)
_cod_data_source_file jo052532+si20051209_124517.cif
_cod_depositor_comments
;
The following automatic conversions were performed:
'_symmetry_cell_setting' value 'Monoclinic' changed to 'monoclinic'
according to '/home/saulius/struct/CIF-dictionaries/cif_core.dic'
dictionary named 'cif_core.dic' version 2.4.1 from 2010-06-29.

Automatic conversion script
Id: cif_fix_enum 1527 2010-12-29 10:47:43Z saulius 
;
_cod_original_sg_symbol_H-M 'P 21/c'
_cod_original_formula_sum 'C15 H21.50 N O3.25 S'
_cod_database_code 4021564

loop_
_symmetry_equiv_pos_as_xyz
'x, y, z'
'-x, y+1/2, -z+1/2'
'-x, -y, -z'
'x, -y-1/2, z-1/2'

loop_
_atom_site_label
_atom_site_type_symbol
_atom_site_fract_x
_atom_site_fract_y
_atom_site_fract_z
_atom_site_U_iso_or_equiv
_atom_site_adp_type
_atom_site_occupancy
_atom_site_symmetry_multiplicity
_atom_site_calc_flag
_atom_site_refinement_flags
S1 S 0.24386(11) 2.15223(15) 0.53729(5) 0.0939(5) Uani 1 1 d .
S2 S 0.34577(10) 1.63583(14) 0.71151(5) 0.0922(5) Uani 1 1 d .
O1 O 0.1804(3) 2.2772(4) 0.55668(13) 0.1213(13) Uani 1 1 d .
O2 O 0.2864(3) 2.1800(5) 0.49704(11) 0.1297(14) Uani 1 1 d .
O3 O 0.1337(3) 1.6024(4) 0.57207(12) 0.1108(12) Uani 1 1 d .
H31 H 0.1423 1.5058 0.5662 0.133 Uiso 1 1 calc R
O4 O 0.2720(3) 1.7681(3) 0.70033(13) 0.1158(13) Uani 1 1 d .
O5 O 0.4252(3) 1.6543(4) 0.74570(12) 0.1181(12) Uani 1 1 d .
O6 O 0.1760(3) 1.0909(3) 0.69088(9) 0.0830(9) Uani 1 1 d .
H32 H 0.2070 1.0047 0.6972 0.100 Uiso 1 1 calc R
O7 O 0.1496(5) 0.9775(9) 0.4066(2) 0.110(2) Uani 0.50 1 d P
N1 N 0.1617(3) 1.9918(4) 0.53372(12) 0.0825(10) Uani 1 1 d .
N2 N 0.2670(3) 1.4793(4) 0.72243(12) 0.0768(10) Uani 1 1 d .
C1 C 0.3567(3) 2.1001(5) 0.57097(14) 0.0726(11) Uani 1 1 d .
C2 C 0.3490(4) 2.1135(5) 0.61343(16) 0.0796(13) Uani 1 1 d .
H2 H 0.2849 2.1549 0.6247 0.096 Uiso 1 1 calc R
C3 C 0.4381(5) 2.0645(6) 0.63876(15) 0.0863(13) Uani 1 1 d .
H3 H 0.4326 2.0728 0.6672 0.104 Uiso 1 1 calc R
C4 C 0.5345(4) 2.0039(6) 0.62328(18) 0.0862(13) Uani 1 1 d .
C5 C 0.5376(4) 1.9900(7) 0.58116(19) 0.1007(16) Uani 1 1 d .
H5 H 0.6011 1.9467 0.5698 0.121 Uiso 1 1 calc R
C6 C 0.4511(4) 2.0373(7) 0.55518(15) 0.0954(15) Uani 1 1 d .
H6 H 0.4566 2.0267 0.5268 0.114 Uiso 1 1 calc R
C7 C 0.6293(5) 1.9537(7) 0.6517(2) 0.133(2) Uani 1 1 d .
H7A H 0.6211 1.8407 0.6590 0.159 Uiso 1 1 calc R
H7B H 0.6298 2.0197 0.6762 0.159 Uiso 1 1 calc R
H7C H 0.6981 1.9684 0.6381 0.159 Uiso 1 1 calc R
C8 C 0.1057(3) 1.9485(5) 0.57190(15) 0.0796(12) Uani 1 1 d .
H8A H 0.0759 2.0465 0.5842 0.096 Uiso 1 1 calc R
H8B H 0.1592 1.9005 0.5915 0.096 Uiso 1 1 calc R
C9 C 0.0121(4) 1.8280(5) 0.56265(14) 0.0792(12) Uani 1 1 d .
H9 H -0.0395 1.8798 0.5425 0.095 Uiso 1 1 calc R
C10 C 0.0596(4) 1.6767(6) 0.54209(16) 0.0897(14) Uani 1 1 d .
H10 H -0.0010 1.6006 0.5348 0.108 Uiso 1 1 calc R
C11 C 0.1185(4) 1.7234(6) 0.50390(17) 0.1028(16) Uani 1 1 d .
H11A H 0.0651 1.7690 0.4838 0.123 Uiso 1 1 calc R
H11B H 0.1503 1.6262 0.4919 0.123 Uiso 1 1 calc R
C12 C 0.2106(4) 1.8478(6) 0.51291(16) 0.0944(14) Uani 1 1 d .
H12A H 0.2686 1.7995 0.5306 0.113 Uiso 1 1 calc R
H12B H 0.2432 1.8816 0.4874 0.113 Uiso 1 1 calc R
C13 C -0.0535(4) 1.7860(6) 0.60023(19) 0.0976(15) Uani 1 1 d .
C14 C -0.0189(5) 1.8197(7) 0.63883(18) 0.1155(19) Uani 1 1 d .
H14A H -0.0563 1.7762 0.6609 0.139 Uiso 1 1 calc R
H14B H 0.0426 1.8868 0.6437 0.139 Uiso 1 1 calc R
C15 C -0.1518(4) 1.6789(7) 0.59189(18) 0.1174(18) Uani 1 1 d .
H15A H -0.1275 1.5746 0.5820 0.141 Uiso 1 1 calc R
H15B H -0.2004 1.7290 0.5714 0.141 Uiso 1 1 calc R
H15C H -0.1909 1.6640 0.6169 0.141 Uiso 1 1 calc R
C16 C 0.4195(4) 1.5824(5) 0.66751(17) 0.0800(13) Uani 1 1 d .
C17 C 0.5215(4) 1.5040(6) 0.67169(17) 0.0902(14) Uani 1 1 d .
H17 H 0.5525 1.4811 0.6978 0.108 Uiso 1 1 calc R
C18 C 0.5769(4) 1.4599(6) 0.6365(2) 0.0954(16) Uani 1 1 d .
H18 H 0.6460 1.4091 0.6395 0.115 Uiso 1 1 calc R
C19 C 0.5324(5) 1.4895(6) 0.5976(2) 0.0960(15) Uani 1 1 d .
C20 C 0.4296(5) 1.5641(6) 0.5940(2) 0.1054(16) Uani 1 1 d .
H20 H 0.3975 1.5831 0.5679 0.127 Uiso 1 1 calc R
C21 C 0.3734(4) 1.6111(6) 0.6284(2) 0.0954(15) Uani 1 1 d .
H21 H 0.3044 1.6620 0.6253 0.114 Uiso 1 1 calc R
C22 C 0.5952(5) 1.4422(8) 0.55983(19) 0.132(2) Uani 1 1 d .
H22A H 0.6598 1.3795 0.5681 0.159 Uiso 1 1 calc R
H22B H 0.6178 1.5392 0.5457 0.159 Uiso 1 1 calc R
H22C H 0.5479 1.3777 0.5417 0.159 Uiso 1 1 calc R
C23 C 0.1726(3) 1.4466(5) 0.69322(14) 0.0754(12) Uani 1 1 d .
H23A H 0.1993 1.3953 0.6685 0.090 Uiso 1 1 calc R
H23B H 0.1366 1.5486 0.6853 0.090 Uiso 1 1 calc R
C24 C 0.0894(3) 1.3341(4) 0.71344(14) 0.0723(11) Uani 1 1 d .
H24 H 0.0666 1.3898 0.7385 0.087 Uiso 1 1 calc R
C25 C 0.1462(3) 1.1752(5) 0.72739(13) 0.0701(11) Uani 1 1 d .
H25 H 0.0941 1.1084 0.7427 0.084 Uiso 1 1 calc R
C26 C 0.2480(4) 1.2122(6) 0.75458(15) 0.0869(13) Uani 1 1 d .
H26A H 0.2248 1.2592 0.7803 0.104 Uiso 1 1 calc R
H26B H 0.2868 1.1107 0.7610 0.104 Uiso 1 1 calc R
C27 C 0.3268(3) 1.3284(5) 0.73468(15) 0.0799(12) Uani 1 1 d .
H27A H 0.3880 1.3546 0.7539 0.096 Uiso 1 1 calc R
H27B H 0.3573 1.2775 0.7106 0.096 Uiso 1 1 calc R
C28 C -0.0155(4) 1.3035(5) 0.68724(19) 0.0862(14) Uani 1 1 d .
C29 C -0.0196(5) 1.3214(8) 0.6451(2) 0.140(2) Uani 1 1 d .
H29A H -0.0843 1.2952 0.6299 0.169 Uiso 1 1 calc R
H29B H 0.0424 1.3596 0.6318 0.169 Uiso 1 1 calc R
C30 C -0.1094(4) 1.2448(9) 0.7090(2) 0.146(2) Uani 1 1 d .
H30A H -0.1087 1.2928 0.7361 0.175 Uiso 1 1 calc R
H30B H -0.1052 1.1279 0.7115 0.175 Uiso 1 1 calc R
H30C H -0.1769 1.2745 0.6941 0.175 Uiso 1 1 calc R

loop_
_atom_site_aniso_label
_atom_site_aniso_U_11
_atom_site_aniso_U_22
_atom_site_aniso_U_33
_atom_site_aniso_U_23
_atom_site_aniso_U_13
_atom_site_aniso_U_12
S1 0.0954(9) 0.0644(8) 0.1208(11) 0.0184(7) -0.0080(8) -0.0099(7)
S2 0.0764(8) 0.0552(7) 0.1462(12) -0.0226(7) 0.0184(8) -0.0140(6)
O1 0.109(3) 0.0506(18) 0.203(4) 0.003(2) -0.009(3) 0.0006(18)
O2 0.150(3) 0.129(3) 0.109(3) 0.052(2) -0.011(2) -0.038(3)
O3 0.128(3) 0.0610(19) 0.141(3) -0.0037(19) -0.028(2) 0.013(2)
O4 0.101(2) 0.0432(16) 0.205(4) -0.0077(19) 0.035(2) 0.0023(17)
O5 0.104(3) 0.105(3) 0.145(3) -0.048(2) 0.004(2) -0.039(2)
O6 0.094(2) 0.0488(16) 0.106(2) -0.0072(15) -0.0010(18) 0.0117(15)
O7 0.077(4) 0.109(5) 0.145(6) -0.001(4) 0.005(4) 0.000(4)
N1 0.080(2) 0.061(2) 0.105(3) 0.002(2) -0.013(2) -0.0054(19)
N2 0.062(2) 0.0490(19) 0.120(3) -0.0103(19) 0.008(2) -0.0045(16)
C1 0.073(3) 0.061(3) 0.085(3) -0.001(2) 0.009(2) -0.010(2)
C2 0.077(3) 0.065(3) 0.098(4) -0.017(2) 0.021(3) -0.008(2)
C3 0.105(4) 0.076(3) 0.077(3) -0.012(2) 0.008(3) -0.019(3)
C4 0.084(3) 0.070(3) 0.105(4) -0.006(3) 0.004(3) -0.012(3)
C5 0.073(3) 0.116(4) 0.115(5) -0.015(4) 0.030(3) 0.001(3)
C6 0.081(3) 0.128(4) 0.079(3) -0.008(3) 0.019(3) -0.007(3)
C7 0.119(5) 0.117(5) 0.160(6) -0.001(4) -0.042(4) 0.005(4)
C8 0.072(3) 0.059(3) 0.107(4) -0.011(2) -0.001(3) -0.003(2)
C9 0.068(3) 0.065(3) 0.103(3) -0.007(2) -0.013(3) -0.003(2)
C10 0.089(3) 0.068(3) 0.111(4) -0.010(3) -0.016(3) -0.015(3)
C11 0.102(4) 0.084(3) 0.122(4) -0.030(3) -0.001(3) -0.007(3)
C12 0.094(3) 0.080(3) 0.109(4) -0.015(3) 0.006(3) -0.003(3)
C13 0.084(3) 0.094(4) 0.113(4) -0.015(3) -0.007(3) -0.020(3)
C14 0.117(4) 0.125(5) 0.104(4) 0.002(4) -0.001(3) -0.043(4)
C15 0.087(4) 0.121(4) 0.143(5) 0.007(4) -0.015(3) -0.028(3)
C16 0.061(3) 0.057(2) 0.122(4) -0.006(3) 0.003(3) -0.013(2)
C17 0.061(3) 0.085(3) 0.123(4) -0.010(3) -0.004(3) -0.013(3)
C18 0.056(3) 0.085(3) 0.145(5) -0.008(3) 0.010(3) -0.009(2)
C19 0.083(4) 0.077(3) 0.129(5) -0.002(3) 0.018(4) -0.028(3)
C20 0.097(4) 0.088(4) 0.131(5) 0.024(3) -0.001(4) -0.015(3)
C21 0.077(3) 0.066(3) 0.143(5) 0.015(3) 0.011(4) -0.005(2)
C22 0.125(5) 0.128(5) 0.147(5) -0.015(4) 0.045(4) -0.040(4)
C23 0.061(2) 0.046(2) 0.120(4) 0.006(2) 0.004(3) 0.0030(19)
C24 0.061(2) 0.050(2) 0.107(3) 0.000(2) 0.014(2) 0.0006(19)
C25 0.072(3) 0.051(2) 0.089(3) 0.003(2) 0.011(2) -0.001(2)
C26 0.085(3) 0.075(3) 0.100(3) 0.001(3) -0.001(3) 0.005(3)
C27 0.066(3) 0.068(3) 0.105(3) -0.005(2) -0.004(2) -0.001(2)
C28 0.064(3) 0.056(3) 0.138(5) 0.015(3) 0.002(3) -0.004(2)
C29 0.100(4) 0.171(7) 0.147(6) 0.048(5) -0.030(4) -0.035(4)
C30 0.078(4) 0.169(6) 0.192(6) 0.034(5) 0.005(4) -0.035(4)

loop_
_atom_type_symbol
_atom_type_description
_atom_type_scat_dispersion_real
_atom_type_scat_dispersion_imag
_atom_type_scat_source
C C 0.0033 0.0016 'International Tables Vol C Tables 4.2.6.8 and 6.1.1.4'
H H 0.0000 0.0000 'International Tables Vol C Tables 4.2.6.8 and 6.1.1.4'
N N 0.0061 0.0033 'International Tables Vol C Tables 4.2.6.8 and 6.1.1.4'
O O 0.0106 0.0060 'International Tables Vol C Tables 4.2.6.8 and 6.1.1.4'
S S 0.1246 0.1234 'International Tables Vol C Tables 4.2.6.8 and 6.1.1.4'

loop_
_geom_angle_atom_site_label_1
_geom_angle_atom_site_label_2
_geom_angle_atom_site_label_3
_geom_angle
O1 S1 O2 119.9(2)
O1 S1 N1 105.7(2)
O2 S1 N1 107.2(2)
O1 S1 C1 108.1(2)
O2 S1 C1 107.9(2)
N1 S1 C1 107.29(19)
O4 S2 O5 119.9(2)
O4 S2 N2 106.59(19)
O5 S2 N2 106.7(2)
O4 S2 C16 107.9(3)
O5 S2 C16 107.9(2)
N2 S2 C16 107.13(18)
C8 N1 C12 113.0(3)
C8 N1 S1 115.2(3)
C12 N1 S1 114.6(3)
C23 N2 C27 112.1(3)
C23 N2 S2 116.1(3)
C27 N2 S2 115.5(3)
C6 C1 C2 119.4(4)
C6 C1 S1 119.4(4)
C2 C1 S1 121.1(4)
C3 C2 C1 119.0(4)
C4 C3 C2 122.2(5)
C5 C4 C3 116.7(5)
C5 C4 C7 122.6(5)
C3 C4 C7 120.6(5)
C6 C5 C4 122.6(5)
C1 C6 C5 120.0(5)
N1 C8 C9 110.5(4)
C8 C9 C13 113.2(4)
C8 C9 C10 109.0(4)
C13 C9 C10 112.5(4)
O3 C10 C11 111.5(4)
O3 C10 C9 106.4(4)
C11 C10 C9 110.5(4)
C10 C11 C12 112.0(4)
N1 C12 C11 108.5(4)
C14 C13 C15 120.6(5)
C14 C13 C9 123.6(5)
C15 C13 C9 115.0(5)
C21 C16 C17 119.3(5)
C21 C16 S2 120.2(4)
C17 C16 S2 120.5(4)
C16 C17 C18 119.4(5)
C19 C18 C17 121.7(5)
C18 C19 C20 118.2(5)
C18 C19 C22 120.6(6)
C20 C19 C22 121.2(6)
C19 C20 C21 121.4(6)
C20 C21 C16 120.0(5)
N2 C23 C24 109.6(3)
C28 C24 C23 113.9(4)
C28 C24 C25 112.2(3)
C23 C24 C25 110.3(3)
O6 C25 C26 110.8(3)
O6 C25 C24 106.8(3)
C26 C25 C24 110.2(3)
C27 C26 C25 112.7(4)
N2 C27 C26 109.5(3)
C29 C28 C30 121.8(5)
C29 C28 C24 122.4(5)
C30 C28 C24 115.7(5)

loop_
_geom_bond_atom_site_label_1
_geom_bond_atom_site_label_2
_geom_bond_distance
S1 O1 1.435(4)
S1 O2 1.437(4)
S1 N1 1.643(4)
S1 C1 1.759(4)
S2 O4 1.436(3)
S2 O5 1.442(4)
S2 N2 1.639(3)
S2 C16 1.763(5)
O3 C10 1.428(5)
O6 C25 1.427(5)
N1 C8 1.475(5)
N1 C12 1.489(6)
N2 C23 1.473(5)
N2 C27 1.475(5)
C1 C6 1.364(6)
C1 C2 1.387(6)
C2 C3 1.384(6)
C3 C4 1.373(6)
C4 C5 1.372(7)
C4 C7 1.495(7)
C5 C6 1.368(7)
C8 C9 1.516(6)
C9 C13 1.517(7)
C9 C10 1.526(6)
C10 C11 1.500(7)
C11 C12 1.523(6)
C13 C14 1.331(6)
C13 C15 1.487(6)
C16 C21 1.383(7)
C16 C17 1.386(6)
C17 C18 1.391(7)
C18 C19 1.371(7)
C19 C20 1.380(7)
C19 C22 1.515(7)
C20 C21 1.381(7)
C23 C24 1.525(5)
C24 C28 1.514(6)
C24 C25 1.527(5)
C25 C26 1.511(6)
C26 C27 1.505(6)
C28 C29 1.372(7)
C28 C30 1.437(7)
